data_1517691
loop_
_publ_author_name
'Xue-Qin Song'
'Ding-Ye Xing'
'Yao-Kun Lei'
'Meng-Meng Zhao'
'Guo-Quan Cheng'
'Xiao-Run Wang'
'Yun-Qiao Peng'

_publ_section_title
;
 Lanthanide coordination polymers constructed by a new semirigid bridging
 salicylamide ligand: Synthesis, supramolecular structure and luminescence
 properties
;
_journal_name_full
;
Inorganica Chimica Acta
;
_journal_page_first 113
_journal_page_last 122
_journal_volume 404
_journal_year 2013
_chemical_formula_sum 'C39 H48 N7 O19 Sm'
_chemical_formula_weight 1069.20
_space_group_IT_number 2
_symmetry_cell_setting triclinic
_symmetry_space_group_name_Hall '-P 1'
_symmetry_space_group_name_H-M 'P -1'
_atom_sites_solution_hydrogens geom
_atom_sites_solution_primary direct
_atom_sites_solution_secondary difmap
_cell_angle_alpha 86.748(2)
_cell_angle_beta 86.793(2)
_cell_angle_gamma 83.6690(10)
_cell_formula_units_Z 2
_cell_length_a 8.9715(6)
_cell_length_b 11.8067(8)
_cell_length_c 21.5722(15)
_cell_measurement_reflns_used 3539
_cell_measurement_temperature 296(2)
_cell_measurement_theta_max 21.90
_cell_measurement_theta_min 2.43
_cell_volume 2264.6(3)
_computing_cell_refinement 'Bruker SMART'
_computing_data_collection 'Bruker SMART'
_computing_data_reduction 'Bruker SAINT'
_computing_molecular_graphics 'Bruker SHELXTL'
_computing_publication_material 'Bruker SHELXTL'
_computing_structure_refinement 'SHELXL-97 (Sheldrick, 1997)'
_computing_structure_solution 'SHELXS-97 (Sheldrick, 1990)'
_diffrn_ambient_temperature 296(2)
_diffrn_measured_fraction_theta_full 0.997
_diffrn_measured_fraction_theta_max 0.997
_diffrn_measurement_device_type 'CCD area detector'
_diffrn_measurement_method 'phi and omega scans'
_diffrn_radiation_monochromator graphite
_diffrn_radiation_source 'fine-focus sealed tube'
_diffrn_radiation_type MoK\a
_diffrn_radiation_wavelength 0.71073
_diffrn_reflns_av_R_equivalents 0.0265
_diffrn_reflns_av_sigmaI/netI 0.0494
_diffrn_reflns_limit_h_max 10
_diffrn_reflns_limit_h_min -6
_diffrn_reflns_limit_k_max 14
_diffrn_reflns_limit_k_min -14
_diffrn_reflns_limit_l_max 25
_diffrn_reflns_limit_l_min -25
_diffrn_reflns_number 12520
_diffrn_reflns_theta_full 25.00
_diffrn_reflns_theta_max 25.00
_diffrn_reflns_theta_min 1.74
_exptl_absorpt_coefficient_mu 1.381
_exptl_absorpt_correction_type none
_exptl_crystal_colour colorless
_exptl_crystal_density_diffrn 1.568
_exptl_crystal_density_method 'not measured'
_exptl_crystal_description block
_exptl_crystal_F_000 1090
_exptl_crystal_size_max 0.25
_exptl_crystal_size_mid 0.21
_exptl_crystal_size_min 0.17
_refine_diff_density_max 1.072
_refine_diff_density_min -0.430
_refine_diff_density_rms 0.081
_refine_ls_extinction_method none
_refine_ls_goodness_of_fit_ref 1.040
_refine_ls_matrix_type full
_refine_ls_number_parameters 651
_refine_ls_number_reflns 7958
_refine_ls_number_restraints 0
_refine_ls_restrained_S_all 1.040
_refine_ls_R_factor_all 0.0476
_refine_ls_R_factor_gt 0.0393
_refine_ls_shift/su_max 0.001
_refine_ls_shift/su_mean 0.000
_refine_ls_structure_factor_coef Fsqd
_refine_ls_weighting_details 'calc w=1/[\s^2^(Fo^2^)+(0.0483P)^2^+0.5873P] where P=(Fo^2^+2Fc^2^)/3'
_refine_ls_weighting_scheme calc
_refine_ls_wR_factor_gt 0.0922
_refine_ls_wR_factor_ref 0.0969
_reflns_number_gt 6883
_reflns_number_total 7958
_reflns_threshold_expression >2sigma(I)
_cod_data_source_file ICA-2013-404-113-122-5.cif
_cod_data_source_block 6
_cod_original_sg_symbol_H-M P-1
_cod_database_code 1517691

loop_
_symmetry_equiv_pos_as_xyz
'x, y, z'
'-x, -y, -z'

loop_
_atom_site_label
_atom_site_type_symbol
_atom_site_fract_x
_atom_site_fract_y
_atom_site_fract_z
_atom_site_U_iso_or_equiv
_atom_site_adp_type
_atom_site_occupancy
_atom_site_symmetry_multiplicity
_atom_site_calc_flag
_atom_site_refinement_flags
_atom_site_disorder_assembly
_atom_site_disorder_group
Sm1 Sm 0.36493(2) 1.055715(16) 0.260758(9) 0.03973(9) Uani 1 1 d . . .
N1 N 0.3276(4) 0.8251(3) 0.10920(16) 0.0513(9) Uani 1 1 d . . .
H1 H 0.3002 0.7711 0.0888 0.062 Uiso 1 1 calc R . .
N2 N 0.6655(5) 0.8395(3) 0.11471(18) 0.0594(10) Uani 1 1 d . . .
N3 N 0.3210(4) 0.7757(3) 0.41247(16) 0.0517(10) Uani 1 1 d . . .
H3 H 0.3220 0.7069 0.4280 0.062 Uiso 1 1 calc R . .
N4 N 0.0133(5) 0.9105(4) 0.4128(2) 0.0676(12) Uani 1 1 d . . .
N5 N 0.4798(5) 1.1515(4) 0.37271(18) 0.0616(11) Uani 1 1 d . . .
N6 N 0.5371(5) 1.2100(3) 0.17739(19) 0.0559(10) Uani 1 1 d . . .
N7 N 0.1399(5) 1.2177(3) 0.1935(2) 0.0601(10) Uani 1 1 d . . .
O1 O 0.1932(3) 0.5237(3) -0.01070(14) 0.0562(8) Uani 1 1 d . . .
O2 O 0.3162(4) 0.9078(2) 0.20030(14) 0.0540(8) Uani 1 1 d . . .
O3 O 0.2612(4) 0.6116(2) 0.12324(13) 0.0529(8) Uani 1 1 d . . .
O4 O 0.3016(4) 0.5102(4) 0.50913(16) 0.0851(13) Uani 1 1 d . . .
O5 O 0.3894(4) 0.8876(2) 0.33105(13) 0.0532(8) Uani 1 1 d . . .
O6 O 0.2652(3) 0.5732(2) 0.37793(12) 0.0449(7) Uani 1 1 d . . .
O7 O 0.5605(4) 1.0743(3) 0.34539(16) 0.0700(10) Uani 1 1 d . . .
O8 O 0.3543(4) 1.1805(3) 0.35218(15) 0.0657(9) Uani 1 1 d . . .
O9 O 0.5230(5) 1.1978(5) 0.4159(2) 0.1080(16) Uani 1 1 d . . .
O10 O 0.5359(4) 1.2087(3) 0.23570(15) 0.0588(8) Uani 1 1 d . . .
O11 O 0.4531(4) 1.1472(3) 0.15431(15) 0.0634(9) Uani 1 1 d . . .
O12 O 0.6173(5) 1.2700(3) 0.14586(19) 0.0934(14) Uani 1 1 d . . .
O13 O 0.2109(4) 1.2468(3) 0.23760(15) 0.0600(8) Uani 1 1 d . . .
O14 O 0.1520(4) 1.1129(3) 0.18400(17) 0.0695(9) Uani 1 1 d . . .
O15 O 0.0632(5) 1.2868(3) 0.16105(18) 0.0836(12) Uani 1 1 d . . .
O16 O 0.1214(3) 1.0433(3) 0.31474(14) 0.0572(8) Uani 1 1 d . . .
H16C H 0.1002 0.9956 0.3438 0.069 Uiso 1 1 d R . .
H16D H 0.0481 1.0948 0.3125 0.069 Uiso 1 1 d R . .
O17 O 0.6120(3) 0.9614(2) 0.22199(14) 0.0516(7) Uani 1 1 d . . .
H17 H 0.6123 0.9223 0.1918 0.077 Uiso 1 1 calc R . .
O18 O 0.8623(10) 0.1910(9) 0.3272(5) 0.117(4) Uani 0.626(14) 1 d P A 1
H18 H 0.7800 0.1667 0.3312 0.140 Uiso 0.626(14) 1 calc PR A 1
O19 O 0.7560(13) 0.2019(10) 0.0233(4) 0.131(5) Uani 0.611(17) 1 d P B 1
H19 H 0.7164 0.2215 0.0567 0.157 Uiso 0.611(17) 1 calc PR B 1
O18' O 0.9750(17) 0.2744(12) 0.3277(7) 0.117(7) Uani 0.374(14) 1 d P A 2
H18' H 1.0463 0.2663 0.3023 0.140 Uiso 0.374(14) 1 calc PR A 2
O19' O 0.863(4) 0.105(3) 0.0657(12) 0.131(9) Uani 0.389(17) 1 d P B 2
H19' H 0.8245 0.1342 0.0971 0.157 Uiso 0.389(17) 1 calc PR B 2
C1 C 0.2946(5) 0.4944(3) 0.10784(18) 0.0405(9) Uani 1 1 d . . .
H1A H 0.2038 0.4623 0.0988 0.049 Uiso 1 1 calc R . .
H1B H 0.3414 0.4494 0.1420 0.049 Uiso 1 1 calc R . .
C2 C 0.4003(4) 0.4959(3) 0.05158(17) 0.0374(9) Uani 1 1 d . . .
C3 C 0.3464(4) 0.5121(3) -0.00728(19) 0.0413(9) Uani 1 1 d . . .
C4 C 0.5538(4) 0.4849(3) 0.05845(18) 0.0419(9) Uani 1 1 d . . .
H4 H 0.5905 0.4753 0.0981 0.050 Uiso 1 1 calc R . .
C5 C 0.1332(5) 0.5476(5) -0.0696(2) 0.0717(16) Uani 1 1 d . . .
H5A H 0.1753 0.6124 -0.0896 0.107 Uiso 1 1 calc R . .
H5B H 0.0261 0.5640 -0.0647 0.107 Uiso 1 1 calc R . .
H5C H 0.1573 0.4827 -0.0945 0.107 Uiso 1 1 calc R . .
C6 C 0.2806(5) 0.8314(3) 0.16859(19) 0.0422(9) Uani 1 1 d . . .
C7 C 0.1827(4) 0.7470(3) 0.19703(18) 0.0393(9) Uani 1 1 d . . .
C8 C 0.1760(4) 0.6377(3) 0.17551(18) 0.0402(9) Uani 1 1 d . . .
C9 C 0.0862(5) 0.5632(4) 0.20704(19) 0.0469(10) Uani 1 1 d . . .
H9 H 0.0843 0.4902 0.1932 0.056 Uiso 1 1 calc R . .
C10 C -0.0001(5) 0.5967(4) 0.2587(2) 0.0512(11) Uani 1 1 d . . .
H10 H -0.0621 0.5468 0.2790 0.061 Uiso 1 1 calc R . .
C11 C 0.0040(5) 0.7030(4) 0.2808(2) 0.0543(12) Uani 1 1 d . . .
H11 H -0.0542 0.7250 0.3160 0.065 Uiso 1 1 calc R . .
C12 C 0.0950(5) 0.7768(4) 0.2502(2) 0.0480(10) Uani 1 1 d . . .
H12 H 0.0981 0.8486 0.2654 0.058 Uiso 1 1 calc R . .
C13 C 0.4224(6) 0.9039(4) 0.0766(2) 0.0571(12) Uani 1 1 d . . .
H13A H 0.4228 0.9706 0.1008 0.068 Uiso 1 1 calc R . .
H13B H 0.3808 0.9288 0.0370 0.068 Uiso 1 1 calc R . .
C14 C 0.5803(6) 0.8507(4) 0.0658(2) 0.0526(11) Uani 1 1 d . . .
C15 C 0.6331(7) 0.8131(4) 0.0077(2) 0.0682(15) Uani 1 1 d . . .
H15 H 0.5708 0.8203 -0.0256 0.082 Uiso 1 1 calc R . .
C16 C 0.7804(8) 0.7649(5) 0.0009(3) 0.0792(17) Uani 1 1 d . . .
H16 H 0.8194 0.7410 -0.0377 0.095 Uiso 1 1 calc R . .
C17 C 0.8673(8) 0.7527(5) 0.0505(3) 0.0831(18) Uani 1 1 d . . .
H17A H 0.9661 0.7194 0.0470 0.100 Uiso 1 1 calc R . .
C18 C 0.8055(7) 0.7910(5) 0.1066(3) 0.0756(16) Uani 1 1 d . . .
H18A H 0.8655 0.7824 0.1407 0.091 Uiso 1 1 calc R . .
C19 C 0.2113(5) 0.4653(4) 0.39492(19) 0.0447(10) Uani 1 1 d . C .
H19A H 0.2940 0.4093 0.4063 0.054 Uiso 1 1 calc R . .
H19B H 0.1632 0.4380 0.3603 0.054 Uiso 1 1 calc R . .
C20 C 0.1012(4) 0.4831(3) 0.44894(18) 0.0406(9) Uani 1 1 d . . .
C21 C 0.1508(5) 0.5043(4) 0.5068(2) 0.0512(11) Uani 1 1 d . . .
C22 C -0.0484(5) 0.4805(4) 0.44304(19) 0.0497(11) Uani 1 1 d . . .
H22 H -0.0829 0.4682 0.4044 0.060 Uiso 1 1 calc R . .
C23 C 0.3609(15) 0.528(4) 0.5674(7) 0.079(6) Uani 0.71(7) 1 d P C 1
H23A H 0.3209 0.6012 0.5814 0.118 Uiso 0.71(7) 1 calc PR C 1
H23B H 0.4683 0.5240 0.5627 0.118 Uiso 0.71(7) 1 calc PR C 1
H23C H 0.3334 0.4694 0.5975 0.118 Uiso 0.71(7) 1 calc PR C 1
C23' C 0.364(4) 0.459(9) 0.5652(17) 0.079(14) Uani 0.29(7) 1 d P C 2
H23D H 0.3355 0.5081 0.5988 0.118 Uiso 0.29(7) 1 calc PR C 2
H23E H 0.4710 0.4477 0.5598 0.118 Uiso 0.29(7) 1 calc PR C 2
H23F H 0.3256 0.3866 0.5745 0.118 Uiso 0.29(7) 1 calc PR C 2
C24 C 0.3758(5) 0.7905(3) 0.35465(19) 0.0422(9) Uani 1 1 d . . .
C25 C 0.4269(4) 0.6870(3) 0.31895(17) 0.0375(9) Uani 1 1 d . . .
C26 C 0.3724(4) 0.5802(3) 0.33098(17) 0.0370(9) Uani 1 1 d . . .
C27 C 0.4265(5) 0.4895(3) 0.29480(18) 0.0428(9) Uani 1 1 d . . .
H27 H 0.3893 0.4192 0.3023 0.051 Uiso 1 1 calc R . .
C28 C 0.5344(5) 0.5026(4) 0.24803(19) 0.0465(10) Uani 1 1 d . . .
H28 H 0.5702 0.4413 0.2242 0.056 Uiso 1 1 calc R . .
C29 C 0.5897(5) 0.6069(4) 0.2364(2) 0.0525(11) Uani 1 1 d . . .
H29 H 0.6636 0.6156 0.2050 0.063 Uiso 1 1 calc R . .
C30 C 0.5350(5) 0.6978(4) 0.27129(19) 0.0481(10) Uani 1 1 d . . .
H30 H 0.5714 0.7681 0.2627 0.058 Uiso 1 1 calc R . .
C31 C 0.2592(6) 0.8679(4) 0.4515(2) 0.0612(13) Uani 1 1 d . . .
H31A H 0.2827 0.9404 0.4321 0.073 Uiso 1 1 calc R . .
H31B H 0.3040 0.8582 0.4916 0.073 Uiso 1 1 calc R . .
C32 C 0.0921(6) 0.8680(4) 0.4602(2) 0.0566(12) Uani 1 1 d . . .
C33 C 0.0236(8) 0.8245(4) 0.5137(3) 0.0785(18) Uani 1 1 d . . .
H33 H 0.0809 0.7958 0.5468 0.094 Uiso 1 1 calc R . .
C34 C -0.1277(9) 0.8235(5) 0.5180(4) 0.096(2) Uani 1 1 d . . .
H34 H -0.1744 0.7946 0.5541 0.115 Uiso 1 1 calc R . .
C35 C -0.2112(8) 0.8651(6) 0.4692(4) 0.098(2) Uani 1 1 d . . .
H35 H -0.3148 0.8640 0.4707 0.118 Uiso 1 1 calc R . .
C36 C -0.1354(8) 0.9086(6) 0.4180(3) 0.0873(18) Uani 1 1 d . . .
H36 H -0.1912 0.9386 0.3846 0.105 Uiso 1 1 calc R . .
C37 C 0.7615(7) 0.9815(6) 0.2326(3) 0.097(2) Uani 1 1 d . . .
H37A H 0.7606 1.0312 0.2664 0.146 Uiso 1 1 calc R . .
H37B H 0.8053 1.0165 0.1958 0.146 Uiso 1 1 calc R . .
H37C H 0.8195 0.9103 0.2430 0.146 Uiso 1 1 calc R . .
C38 C 0.846(7) 0.303(3) 0.298(3) 0.099(9) Uani 0.626(14) 1 d P A 1
H38A H 0.7579 0.3454 0.3158 0.148 Uiso 0.626(14) 1 calc PR A 1
H38B H 0.8376 0.2981 0.2545 0.148 Uiso 0.626(14) 1 calc PR A 1
H38C H 0.9329 0.3407 0.3056 0.148 Uiso 0.626(14) 1 calc PR A 1
C39 C 0.852(5) 0.096(4) 0.033(2) 0.190(15) Uani 0.611(17) 1 d P B 1
H39A H 0.9309 0.1078 0.0590 0.286 Uiso 0.611(17) 1 calc PR B 1
H39B H 0.8944 0.0712 -0.0068 0.286 Uiso 0.611(17) 1 calc PR B 1
H39C H 0.7936 0.0389 0.0519 0.286 Uiso 0.611(17) 1 calc PR B 1
C38' C 0.838(11) 0.268(5) 0.297(5) 0.099(14) Uani 0.374(14) 1 d P A 2
H38D H 0.7708 0.2281 0.3242 0.148 Uiso 0.374(14) 1 calc PR A 2
H38E H 0.8595 0.2291 0.2595 0.148 Uiso 0.374(14) 1 calc PR A 2
H38F H 0.7919 0.3443 0.2877 0.148 Uiso 0.374(14) 1 calc PR A 2
C39' C 0.990(5) 0.028(3) 0.0816(15) 0.190(16) Uani 0.389(17) 1 d P B 2
H39D H 1.0644 0.0686 0.0976 0.286 Uiso 0.389(17) 1 calc PR B 2
H39E H 1.0305 -0.0104 0.0452 0.286 Uiso 0.389(17) 1 calc PR B 2
H39F H 0.9589 -0.0279 0.1126 0.286 Uiso 0.389(17) 1 calc PR B 2

loop_
_atom_site_aniso_label
_atom_site_aniso_U_11
_atom_site_aniso_U_22
_atom_site_aniso_U_33
_atom_site_aniso_U_23
_atom_site_aniso_U_13
_atom_site_aniso_U_12
Sm1 0.05100(15) 0.03010(12) 0.03847(13) -0.00240(8) 0.00110(9) -0.00740(9)
N1 0.067(2) 0.047(2) 0.0419(19) -0.0053(16) 0.0013(17) -0.0196(19)
N2 0.065(3) 0.058(2) 0.055(2) -0.0046(19) 0.008(2) -0.009(2)
N3 0.073(3) 0.0353(19) 0.043(2) -0.0005(15) 0.0136(18) 0.0020(18)
N4 0.070(3) 0.068(3) 0.063(3) -0.008(2) 0.017(2) -0.006(2)
N5 0.073(3) 0.069(3) 0.045(2) -0.009(2) -0.001(2) -0.013(2)
N6 0.069(3) 0.037(2) 0.059(3) 0.0067(19) 0.012(2) -0.007(2)
N7 0.065(3) 0.047(2) 0.065(3) 0.009(2) -0.008(2) 0.003(2)
O1 0.0356(16) 0.083(2) 0.0490(17) 0.0073(16) -0.0030(13) -0.0062(16)
O2 0.072(2) 0.0414(16) 0.0514(17) -0.0095(14) 0.0021(15) -0.0152(15)
O3 0.071(2) 0.0369(15) 0.0501(17) -0.0103(13) 0.0209(15) -0.0105(15)
O4 0.0388(18) 0.165(4) 0.055(2) -0.014(2) -0.0007(16) -0.021(2)
O5 0.071(2) 0.0353(16) 0.0511(17) 0.0031(13) 0.0075(15) -0.0015(15)
O6 0.0485(17) 0.0395(15) 0.0452(16) -0.0005(12) 0.0142(13) -0.0075(13)
O7 0.078(2) 0.065(2) 0.064(2) -0.0043(18) -0.0108(19) 0.007(2)
O8 0.060(2) 0.081(2) 0.058(2) -0.0248(18) -0.0012(17) -0.0045(19)
O9 0.111(3) 0.145(4) 0.077(3) -0.048(3) -0.029(3) -0.019(3)
O10 0.074(2) 0.0497(18) 0.0545(19) -0.0033(15) 0.0061(16) -0.0198(16)
O11 0.085(2) 0.0535(19) 0.0516(19) 0.0004(16) -0.0042(17) -0.0084(19)
O12 0.126(4) 0.068(2) 0.084(3) 0.014(2) 0.035(3) -0.031(3)
O13 0.066(2) 0.0526(19) 0.061(2) -0.0047(16) -0.0135(17) -0.0006(17)
O14 0.081(2) 0.053(2) 0.076(2) 0.0008(18) -0.0208(19) -0.0070(19)
O15 0.097(3) 0.065(2) 0.086(3) 0.015(2) -0.034(2) 0.008(2)
O16 0.0551(19) 0.0492(18) 0.064(2) 0.0068(15) 0.0077(15) -0.0011(15)
O17 0.0538(19) 0.0488(17) 0.0521(17) -0.0075(14) 0.0025(14) -0.0056(15)
O18 0.085(6) 0.104(8) 0.158(9) 0.000(6) 0.002(6) -0.004(5)
O19 0.176(11) 0.111(9) 0.111(7) -0.041(6) -0.001(6) -0.031(7)
O18' 0.085(11) 0.104(11) 0.158(14) 0.000(9) 0.002(9) -0.004(8)
O19' 0.18(2) 0.111(14) 0.112(16) -0.041(14) -0.001(16) -0.031(15)
C1 0.041(2) 0.039(2) 0.042(2) -0.0035(17) 0.0026(18) -0.0078(18)
C2 0.040(2) 0.032(2) 0.040(2) -0.0065(16) 0.0041(17) -0.0039(17)
C3 0.036(2) 0.042(2) 0.045(2) -0.0013(18) -0.0009(18) -0.0032(18)
C4 0.043(2) 0.046(2) 0.037(2) -0.0016(18) 0.0002(18) -0.0063(19)
C5 0.040(3) 0.109(5) 0.065(3) 0.024(3) -0.013(2) -0.012(3)
C6 0.047(2) 0.034(2) 0.046(2) -0.0079(18) -0.0062(19) -0.0020(19)
C7 0.040(2) 0.038(2) 0.040(2) -0.0079(17) -0.0032(17) -0.0008(18)
C8 0.041(2) 0.041(2) 0.038(2) -0.0054(17) 0.0003(18) -0.0045(18)
C9 0.052(3) 0.042(2) 0.047(2) -0.0085(19) 0.005(2) -0.009(2)
C10 0.043(2) 0.057(3) 0.054(3) -0.001(2) 0.007(2) -0.011(2)
C11 0.049(3) 0.059(3) 0.054(3) -0.014(2) 0.015(2) -0.004(2)
C12 0.049(3) 0.046(2) 0.050(2) -0.014(2) -0.002(2) -0.003(2)
C13 0.080(3) 0.045(3) 0.048(2) 0.003(2) -0.002(2) -0.017(2)
C14 0.072(3) 0.041(2) 0.046(2) 0.003(2) 0.010(2) -0.019(2)
C15 0.101(4) 0.057(3) 0.049(3) -0.002(2) 0.011(3) -0.022(3)
C16 0.101(5) 0.070(4) 0.064(4) -0.015(3) 0.033(3) -0.013(3)
C17 0.087(4) 0.071(4) 0.087(4) -0.008(3) 0.027(4) -0.001(3)
C18 0.077(4) 0.074(4) 0.073(4) -0.008(3) 0.012(3) -0.004(3)
C19 0.045(2) 0.046(2) 0.044(2) -0.0026(19) 0.0023(19) -0.009(2)
C20 0.036(2) 0.043(2) 0.043(2) 0.0010(18) 0.0048(17) -0.0081(18)
C21 0.033(2) 0.074(3) 0.046(2) 0.000(2) -0.0004(19) -0.009(2)
C22 0.042(2) 0.071(3) 0.038(2) -0.003(2) -0.0032(19) -0.014(2)
C23 0.040(5) 0.135(16) 0.068(6) -0.021(9) -0.012(4) -0.021(8)
C23' 0.040(11) 0.13(4) 0.068(14) -0.02(2) -0.012(10) -0.021(19)
C24 0.046(2) 0.036(2) 0.043(2) 0.0045(18) 0.0011(18) -0.0015(19)
C25 0.038(2) 0.034(2) 0.039(2) 0.0022(16) 0.0019(17) -0.0008(17)
C26 0.035(2) 0.041(2) 0.0340(19) -0.0004(17) 0.0002(16) -0.0003(17)
C27 0.049(2) 0.037(2) 0.041(2) -0.0030(17) 0.0000(19) -0.0038(19)
C28 0.049(3) 0.045(2) 0.043(2) -0.0052(19) 0.0090(19) 0.003(2)
C29 0.053(3) 0.054(3) 0.046(2) 0.001(2) 0.014(2) 0.000(2)
C30 0.051(3) 0.041(2) 0.049(2) 0.0064(19) 0.011(2) -0.003(2)
C31 0.088(4) 0.050(3) 0.044(2) -0.010(2) 0.007(2) 0.003(3)
C32 0.081(4) 0.039(2) 0.048(3) -0.009(2) 0.019(2) -0.004(2)
C33 0.104(5) 0.057(3) 0.066(3) -0.002(3) 0.031(3) 0.010(3)
C34 0.111(6) 0.064(4) 0.105(5) -0.004(4) 0.058(5) -0.007(4)
C35 0.083(5) 0.087(5) 0.122(6) -0.025(4) 0.044(5) -0.014(4)
C36 0.083(4) 0.086(4) 0.090(4) -0.015(3) 0.012(4) 0.000(4)
C37 0.071(4) 0.115(5) 0.105(5) -0.036(4) -0.015(4) 0.010(4)
C38 0.081(14) 0.06(2) 0.152(17) 0.009(17) -0.024(11) -0.006(14)
C39 0.22(3) 0.16(3) 0.21(4) -0.03(3) -0.06(3) -0.07(3)
C38' 0.08(2) 0.06(4) 0.15(3) 0.01(3) -0.024(18) -0.01(3)
C39' 0.22(4) 0.16(3) 0.21(4) -0.03(2) -0.06(3) -0.07(3)

loop_
_atom_type_symbol
_atom_type_description
_atom_type_scat_dispersion_real
_atom_type_scat_dispersion_imag
_atom_type_scat_source
C C 0.0033 0.0016 'International Tables Vol C Tables 4.2.6.8 and 6.1.1.4'
H H 0.0000 0.0000 'International Tables Vol C Tables 4.2.6.8 and 6.1.1.4'
N N 0.0061 0.0033 'International Tables Vol C Tables 4.2.6.8 and 6.1.1.4'
O O 0.0106 0.0060 'International Tables Vol C Tables 4.2.6.8 and 6.1.1.4'
Sm Sm -0.1638 3.4418 'International Tables Vol C Tables 4.2.6.8 and 6.1.1.4'

loop_
_geom_angle_atom_site_label_1
_geom_angle_atom_site_label_2
_geom_angle_atom_site_label_3
_geom_angle
_geom_angle_site_symmetry_1
_geom_angle_site_symmetry_3
O2 Sm1 O5 75.77(10) . .
O2 Sm1 O16 88.53(11) . .
O5 Sm1 O16 72.89(10) . .
O2 Sm1 O17 72.79(11) . .
O5 Sm1 O17 79.57(10) . .
O16 Sm1 O17 149.86(10) . .
O2 Sm1 O10 128.93(10) . .
O5 Sm1 O10 131.26(11) . .
O16 Sm1 O10 136.24(10) . .
O17 Sm1 O10 72.31(10) . .
O2 Sm1 O8 159.54(11) . .
O5 Sm1 O8 89.79(11) . .
O16 Sm1 O8 73.20(11) . .
O17 Sm1 O8 119.34(11) . .
O10 Sm1 O8 71.52(11) . .
O2 Sm1 O13 115.20(11) . .
O5 Sm1 O13 144.74(11) . .
O16 Sm1 O13 74.01(11) . .
O17 Sm1 O13 135.19(10) . .
O10 Sm1 O13 69.83(11) . .
O8 Sm1 O13 69.20(12) . .
O2 Sm1 O11 83.32(11) . .
O5 Sm1 O11 145.60(10) . .
O16 Sm1 O11 134.17(11) . .
O17 Sm1 O11 68.18(10) . .
O10 Sm1 O11 49.38(11) . .
O8 Sm1 O11 115.95(12) . .
O13 Sm1 O11 69.23(11) . .
O2 Sm1 O14 66.26(11) . .
O5 Sm1 O14 126.65(11) . .
O16 Sm1 O14 70.17(11) . .
O17 Sm1 O14 119.99(11) . .
O10 Sm1 O14 101.95(11) . .
O8 Sm1 O14 114.01(12) . .
O13 Sm1 O14 49.00(11) . .
O11 Sm1 O14 65.27(12) . .
O2 Sm1 O7 133.76(11) . .
O5 Sm1 O7 68.70(11) . .
O16 Sm1 O7 107.52(11) . .
O17 Sm1 O7 72.50(11) . .
O10 Sm1 O7 65.27(11) . .
O8 Sm1 O7 48.50(11) . .
O13 Sm1 O7 110.91(11) . .
O11 Sm1 O7 110.49(12) . .
O14 Sm1 O7 159.91(12) . .
C6 N1 C13 124.1(4) . .
C6 N1 H1 117.9 . .
C13 N1 H1 117.9 . .
C18 N2 C14 117.6(4) . .
C24 N3 C31 124.4(4) . .
C24 N3 H3 117.8 . .
C31 N3 H3 117.8 . .
C32 N4 C36 117.8(5) . .
O9 N5 O8 121.4(5) . .
O9 N5 O7 122.0(5) . .
O8 N5 O7 116.6(4) . .
O12 N6 O11 122.9(4) . .
O12 N6 O10 120.4(5) . .
O11 N6 O10 116.7(4) . .
O15 N7 O13 122.4(4) . .
O15 N7 O14 121.1(5) . .
O13 N7 O14 116.6(4) . .
C3 O1 C5 118.1(3) . .
C6 O2 Sm1 175.9(3) . .
C8 O3 C1 119.6(3) . .
C21 O4 C23 118.6(6) . .
C21 O4 C23' 113.4(15) . .
C23 O4 C23' 33(2) . .
C24 O5 Sm1 161.4(3) . .
C26 O6 C19 119.4(3) . .
N5 O7 Sm1 94.3(3) . .
N5 O8 Sm1 100.5(3) . .
N6 O10 Sm1 99.0(3) . .
N6 O11 Sm1 94.7(2) . .
N7 O13 Sm1 98.1(3) . .
N7 O14 Sm1 95.5(3) . .
Sm1 O16 H16C 126.9 . .
Sm1 O16 H16D 124.3 . .
H16C O16 H16D 107.8 . .
C37 O17 Sm1 131.6(3) . .
C37 O17 H17 109.5 . .
Sm1 O17 H17 117.2 . .
C38 O18 H18 109.5 . .
C39 O19 H19 109.5 . .
C38' O18' H18' 109.5 . .
C39' O19' H19' 109.5 . .
O3 C1 C2 105.5(3) . .
O3 C1 H1A 110.6 . .
C2 C1 H1A 110.6 . .
O3 C1 H1B 110.6 . .
C2 C1 H1B 110.6 . .
H1A C1 H1B 108.8 . .
C3 C2 C4 119.3(4) . .
C3 C2 C1 120.7(4) . .
C4 C2 C1 120.0(4) . .
O1 C3 C2 116.3(3) . .
O1 C3 C4 124.1(4) . 2_665
C2 C3 C4 119.6(4) . 2_665
C3 C4 C2 121.1(4) 2_665 .
C3 C4 H4 119.5 2_665 .
C2 C4 H4 119.5 . .
O1 C5 H5A 109.5 . .
O1 C5 H5B 109.5 . .
H5A C5 H5B 109.5 . .
O1 C5 H5C 109.5 . .
H5A C5 H5C 109.5 . .
H5B C5 H5C 109.5 . .
O2 C6 N1 120.7(4) . .
O2 C6 C7 119.7(4) . .
N1 C6 C7 119.6(4) . .
C12 C7 C8 117.6(4) . .
C12 C7 C6 117.7(4) . .
C8 C7 C6 124.7(3) . .
O3 C8 C9 123.4(4) . .
O3 C8 C7 116.2(3) . .
C9 C8 C7 120.3(4) . .
C10 C9 C8 120.2(4) . .
C10 C9 H9 119.9 . .
C8 C9 H9 119.9 . .
C11 C10 C9 120.8(4) . .
C11 C10 H10 119.6 . .
C9 C10 H10 119.6 . .
C10 C11 C12 119.3(4) . .
C10 C11 H11 120.4 . .
C12 C11 H11 120.4 . .
C11 C12 C7 121.9(4) . .
C11 C12 H12 119.1 . .
C7 C12 H12 119.1 . .
N1 C13 C14 112.1(4) . .
N1 C13 H13A 109.2 . .
C14 C13 H13A 109.2 . .
N1 C13 H13B 109.2 . .
C14 C13 H13B 109.2 . .
H13A C13 H13B 107.9 . .
N2 C14 C15 122.3(5) . .
N2 C14 C13 116.3(4) . .
C15 C14 C13 121.4(5) . .
C16 C15 C14 118.4(5) . .
C16 C15 H15 120.8 . .
C14 C15 H15 120.8 . .
C17 C16 C15 119.5(5) . .
C17 C16 H16 120.2 . .
C15 C16 H16 120.2 . .
C16 C17 C18 118.3(6) . .
C16 C17 H17A 120.8 . .
C18 C17 H17A 120.8 . .
N2 C18 C17 123.8(6) . .
N2 C18 H18A 118.1 . .
C17 C18 H18A 118.1 . .
O6 C19 C20 107.2(3) . .
O6 C19 H19A 110.3 . .
C20 C19 H19A 110.3 . .
O6 C19 H19B 110.3 . .
C20 C19 H19B 110.3 . .
H19A C19 H19B 108.5 . .
C22 C20 C21 118.5(4) . .
C22 C20 C19 121.4(4) . .
C21 C20 C19 120.1(4) . .
O4 C21 C22 124.5(4) . 2_566
O4 C21 C20 115.6(4) . .
C22 C21 C20 119.9(4) 2_566 .
C20 C22 C21 121.6(4) . 2_566
C20 C22 H22 119.2 . .
C21 C22 H22 119.2 2_566 .
O4 C23 H23A 109.5 . .
O4 C23 H23B 109.5 . .
O4 C23 H23C 109.5 . .
O4 C23' H23D 109.5 . .
O4 C23' H23E 109.5 . .
H23D C23' H23E 109.5 . .
O4 C23' H23F 109.5 . .
H23D C23' H23F 109.5 . .
H23E C23' H23F 109.5 . .
O5 C24 N3 121.1(4) . .
O5 C24 C25 120.5(3) . .
N3 C24 C25 118.3(3) . .
C30 C25 C26 118.4(4) . .
C30 C25 C24 117.4(4) . .
C26 C25 C24 124.2(3) . .
O6 C26 C27 123.6(4) . .
O6 C26 C25 116.7(3) . .
C27 C26 C25 119.7(3) . .
C28 C27 C26 120.5(4) . .
C28 C27 H27 119.7 . .
C26 C27 H27 119.7 . .
C27 C28 C29 120.1(4) . .
C27 C28 H28 120.0 . .
C29 C28 H28 120.0 . .
C30 C29 C28 119.8(4) . .
C30 C29 H29 120.1 . .
C28 C29 H29 120.1 . .
C29 C30 C25 121.4(4) . .
C29 C30 H30 119.3 . .
C25 C30 H30 119.3 . .
N3 C31 C32 110.0(4) . .
N3 C31 H31A 109.7 . .
C32 C31 H31A 109.7 . .
N3 C31 H31B 109.7 . .
C32 C31 H31B 109.7 . .
H31A C31 H31B 108.2 . .
N4 C32 C33 121.3(5) . .
N4 C32 C31 116.0(4) . .
C33 C32 C31 122.7(5) . .
C34 C33 C32 119.9(6) . .
C34 C33 H33 120.1 . .
C32 C33 H33 120.1 . .
C33 C34 C35 119.8(6) . .
C33 C34 H34 120.1 . .
C35 C34 H34 120.1 . .
C34 C35 C36 117.0(7) . .
C34 C35 H35 121.5 . .
C36 C35 H35 121.5 . .
N4 C36 C35 124.2(7) . .
N4 C36 H36 117.9 . .
C35 C36 H36 117.9 . .
O17 C37 H37A 109.5 . .
O17 C37 H37B 109.5 . .
H37A C37 H37B 109.5 . .
O17 C37 H37C 109.5 . .
H37A C37 H37C 109.5 . .
H37B C37 H37C 109.5 . .
O18' C38' H38D 109.5 . .
O18' C38' H38E 109.5 . .
H38D C38' H38E 109.5 . .
O18' C38' H38F 109.5 . .
H38D C38' H38F 109.5 . .
H38E C38' H38F 109.5 . .
O19' C39' H39D 109.5 . .
O19' C39' H39E 109.5 . .
H39D C39' H39E 109.5 . .
O19' C39' H39F 109.5 . .
H39D C39' H39F 109.5 . .
H39E C39' H39F 109.5 . .

loop_
_geom_bond_atom_site_label_1
_geom_bond_atom_site_label_2
_geom_bond_distance
_geom_bond_site_symmetry_2
Sm1 O2 2.331(3) .
Sm1 O5 2.427(3) .
Sm1 O16 2.432(3) .
Sm1 O17 2.491(3) .
Sm1 O10 2.513(3) .
Sm1 O8 2.519(3) .
Sm1 O13 2.552(3) .
Sm1 O11 2.602(3) .
Sm1 O14 2.605(3) .
Sm1 O7 2.636(4) .
N1 C6 1.330(5) .
N1 C13 1.455(6) .
N1 H1 0.8600 .
N2 C18 1.328(7) .
N2 C14 1.330(6) .
N3 C24 1.324(5) .
N3 C31 1.456(5) .
N3 H3 0.8600 .
N4 C32 1.321(6) .
N4 C36 1.335(7) .
N5 O9 1.210(5) .
N5 O8 1.239(5) .
N5 O7 1.253(5) .
N6 O12 1.218(5) .
N6 O11 1.254(5) .
N6 O10 1.256(5) .
N7 O15 1.223(5) .
N7 O13 1.257(5) .
N7 O14 1.257(5) .
O1 C3 1.371(5) .
O1 C5 1.408(5) .
O2 C6 1.242(5) .
O3 C8 1.357(5) .
O3 C1 1.437(5) .
O4 C21 1.366(5) .
O4 C23 1.427(16) .
O4 C23' 1.43(4) .
O5 C24 1.244(5) .
O6 C26 1.363(4) .
O6 C19 1.433(5) .
O16 H16C 0.8459 .
O16 H16D 0.8466 .
O17 C37 1.421(7) .
O17 H17 0.8200 .
O18 C38 1.42(5) .
O18 H18 0.8200 .
O19 C39 1.45(4) .
O19 H19 0.8200 .
O18' C38' 1.44(11) .
O18' H18' 0.8200 .
O19' C39' 1.42(5) .
O19' H19' 0.8200 .
C1 C2 1.498(5) .
C1 H1A 0.9700 .
C1 H1B 0.9700 .
C2 C3 1.380(6) .
C2 C4 1.384(5) .
C3 C4 1.383(5) 2_665
C4 C3 1.383(5) 2_665
C4 H4 0.9300 .
C5 H5A 0.9600 .
C5 H5B 0.9600 .
C5 H5C 0.9600 .
C6 C7 1.484(6) .
C7 C12 1.393(6) .
C7 C8 1.405(6) .
C8 C9 1.383(6) .
C9 C10 1.373(6) .
C9 H9 0.9300 .
C10 C11 1.372(6) .
C10 H10 0.9300 .
C11 C12 1.376(6) .
C11 H11 0.9300 .
C12 H12 0.9300 .
C13 C14 1.496(7) .
C13 H13A 0.9700 .
C13 H13B 0.9700 .
C14 C15 1.392(6) .
C15 C16 1.384(8) .
C15 H15 0.9300 .
C16 C17 1.352(9) .
C16 H16 0.9300 .
C17 C18 1.381(8) .
C17 H17A 0.9300 .
C18 H18A 0.9300 .
C19 C20 1.494(5) .
C19 H19A 0.9700 .
C19 H19B 0.9700 .
C20 C22 1.359(6) .
C20 C21 1.393(6) .
C21 C22 1.386(6) 2_566
C22 C21 1.386(6) 2_566
C22 H22 0.9300 .
C23 H23A 0.9600 .
C23 H23B 0.9600 .
C23 H23C 0.9600 .
C23' H23D 0.9600 .
C23' H23E 0.9600 .
C23' H23F 0.9600 .
C24 C25 1.497(5) .
C25 C30 1.384(5) .
C25 C26 1.407(5) .
C26 C27 1.390(5) .
C27 C28 1.373(5) .
C27 H27 0.9300 .
C28 C29 1.382(6) .
C28 H28 0.9300 .
C29 C30 1.377(6) .
C29 H29 0.9300 .
C30 H30 0.9300 .
C31 C32 1.500(7) .
C31 H31A 0.9700 .
C31 H31B 0.9700 .
C32 C33 1.377(7) .
C33 C34 1.357(9) .
C33 H33 0.9300 .
C34 C35 1.363(10) .
C34 H34 0.9300 .
C35 C36 1.370(9) .
C35 H35 0.9300 .
C36 H36 0.9300 .
C37 H37A 0.9600 .
C37 H37B 0.9600 .
C37 H37C 0.9600 .
C38 H38A 0.9600 .
C38 H38B 0.9600 .
C38 H38C 0.9600 .
C39 H39A 0.9600 .
C39 H39B 0.9600 .
C39 H39C 0.9600 .
C38' H38D 0.9600 .
C38' H38E 0.9600 .
C38' H38F 0.9600 .
C39' H39D 0.9600 .
C39' H39E 0.9600 .
C39' H39F 0.9600 .

loop_
_geom_torsion_atom_site_label_1
_geom_torsion_atom_site_label_2
_geom_torsion_atom_site_label_3
_geom_torsion_atom_site_label_4
_geom_torsion
_geom_torsion_site_symmetry_4
O5 Sm1 O2 C6 102(4) .
O16 Sm1 O2 C6 29(4) .
O17 Sm1 O2 C6 -175(4) .
O10 Sm1 O2 C6 -126(4) .
O8 Sm1 O2 C6 55(4) .
O13 Sm1 O2 C6 -43(4) .
O11 Sm1 O2 C6 -106(4) .
O14 Sm1 O2 C6 -40(4) .
O7 Sm1 O2 C6 142(4) .
O2 Sm1 O5 C24 -22.8(9) .
O16 Sm1 O5 C24 70.1(9) .
O17 Sm1 O5 C24 -97.5(9) .
O10 Sm1 O5 C24 -152.5(8) .
O8 Sm1 O5 C24 142.6(9) .
O13 Sm1 O5 C24 90.9(9) .
O11 Sm1 O5 C24 -77.1(9) .
O14 Sm1 O5 C24 22.3(9) .
O7 Sm1 O5 C24 -172.6(9) .
O9 N5 O7 Sm1 -175.9(5) .
O8 N5 O7 Sm1 2.2(4) .
O2 Sm1 O7 N5 -153.5(2) .
O5 Sm1 O7 N5 -111.2(3) .
O16 Sm1 O7 N5 -48.2(3) .
O17 Sm1 O7 N5 163.5(3) .
O10 Sm1 O7 N5 85.3(3) .
O8 Sm1 O7 N5 -1.3(3) .
O13 Sm1 O7 N5 31.0(3) .
O11 Sm1 O7 N5 105.7(3) .
O14 Sm1 O7 N5 31.9(5) .
O9 N5 O8 Sm1 175.8(4) .
O7 N5 O8 Sm1 -2.4(5) .
O2 Sm1 O8 N5 107.0(4) .
O5 Sm1 O8 N5 62.5(3) .
O16 Sm1 O8 N5 134.7(3) .
O17 Sm1 O8 N5 -15.4(3) .
O10 Sm1 O8 N5 -71.6(3) .
O13 Sm1 O8 N5 -146.4(3) .
O11 Sm1 O8 N5 -93.8(3) .
O14 Sm1 O8 N5 -166.8(3) .
O7 Sm1 O8 N5 1.3(3) .
O12 N6 O10 Sm1 -175.4(4) .
O11 N6 O10 Sm1 4.6(4) .
O2 Sm1 O10 N6 24.6(3) .
O5 Sm1 O10 N6 131.3(2) .
O16 Sm1 O10 N6 -118.2(3) .
O17 Sm1 O10 N6 73.5(3) .
O8 Sm1 O10 N6 -156.0(3) .
O13 Sm1 O10 N6 -82.1(3) .
O11 Sm1 O10 N6 -2.6(2) .
O14 Sm1 O10 N6 -44.4(3) .
O7 Sm1 O10 N6 151.9(3) .
O12 N6 O11 Sm1 175.6(4) .
O10 N6 O11 Sm1 -4.4(4) .
O2 Sm1 O11 N6 -156.5(3) .
O5 Sm1 O11 N6 -104.0(3) .
O16 Sm1 O11 N6 122.1(3) .
O17 Sm1 O11 N6 -82.4(3) .
O10 Sm1 O11 N6 2.6(2) .
O8 Sm1 O11 N6 30.7(3) .
O13 Sm1 O11 N6 83.3(3) .
O14 Sm1 O11 N6 136.6(3) .
O7 Sm1 O11 N6 -22.1(3) .
O15 N7 O13 Sm1 -170.3(4) .
O14 N7 O13 Sm1 9.4(4) .
O2 Sm1 O13 N7 -2.2(3) .
O5 Sm1 O13 N7 -103.4(3) .
O16 Sm1 O13 N7 -82.7(3) .
O17 Sm1 O13 N7 88.4(3) .
O10 Sm1 O13 N7 122.4(3) .
O8 Sm1 O13 N7 -160.4(3) .
O11 Sm1 O13 N7 69.4(3) .
O14 Sm1 O13 N7 -5.3(2) .
O7 Sm1 O13 N7 174.2(3) .
O15 N7 O14 Sm1 170.6(4) .
O13 N7 O14 Sm1 -9.1(4) .
O2 Sm1 O14 N7 -171.6(3) .
O5 Sm1 O14 N7 139.9(3) .
O16 Sm1 O14 N7 91.0(3) .
O17 Sm1 O14 N7 -120.4(3) .
O10 Sm1 O14 N7 -44.1(3) .
O8 Sm1 O14 N7 30.8(3) .
O13 Sm1 O14 N7 5.3(2) .
O11 Sm1 O14 N7 -78.0(3) .
O7 Sm1 O14 N7 4.2(5) .
O2 Sm1 O17 C37 -177.7(5) .
O5 Sm1 O17 C37 -99.5(5) .
O16 Sm1 O17 C37 -123.6(5) .
O10 Sm1 O17 C37 40.2(5) .
O8 Sm1 O17 C37 -15.7(5) .
O13 Sm1 O17 C37 73.6(5) .
O11 Sm1 O17 C37 92.7(5) .
O14 Sm1 O17 C37 134.0(5) .
O7 Sm1 O17 C37 -28.7(5) .
C8 O3 C1 C2 -175.1(3) .
O3 C1 C2 C3 -86.7(4) .
O3 C1 C2 C4 91.1(4) .
C5 O1 C3 C2 176.0(4) .
C5 O1 C3 C4 -4.3(6) 2_665
C4 C2 C3 O1 -179.2(4) .
C1 C2 C3 O1 -1.5(6) .
C4 C2 C3 C4 1.1(7) 2_665
C1 C2 C3 C4 178.8(4) 2_665
C3 C2 C4 C3 -1.1(7) 2_665
C1 C2 C4 C3 -178.9(4) 2_665
Sm1 O2 C6 N1 119(4) .
Sm1 O2 C6 C7 -60(4) .
C13 N1 C6 O2 0.3(7) .
C13 N1 C6 C7 179.4(4) .
O2 C6 C7 C12 20.8(6) .
N1 C6 C7 C12 -158.3(4) .
O2 C6 C7 C8 -156.8(4) .
N1 C6 C7 C8 24.0(6) .
C1 O3 C8 C9 -17.5(6) .
C1 O3 C8 C7 162.6(4) .
C12 C7 C8 O3 179.2(4) .
C6 C7 C8 O3 -3.1(6) .
C12 C7 C8 C9 -0.7(6) .
C6 C7 C8 C9 176.9(4) .
O3 C8 C9 C10 -178.2(4) .
C7 C8 C9 C10 1.7(6) .
C8 C9 C10 C11 -1.6(7) .
C9 C10 C11 C12 0.5(7) .
C10 C11 C12 C7 0.5(7) .
C8 C7 C12 C11 -0.4(6) .
C6 C7 C12 C11 -178.2(4) .
C6 N1 C13 C14 106.1(5) .
C18 N2 C14 C15 0.4(7) .
C18 N2 C14 C13 179.0(4) .
N1 C13 C14 N2 -75.9(5) .
N1 C13 C14 C15 102.7(5) .
N2 C14 C15 C16 -1.5(7) .
C13 C14 C15 C16 179.9(4) .
C14 C15 C16 C17 1.8(8) .
C15 C16 C17 C18 -1.0(9) .
C14 N2 C18 C17 0.5(8) .
C16 C17 C18 N2 -0.1(9) .
C26 O6 C19 C20 177.5(3) .
O6 C19 C20 C22 108.9(5) .
O6 C19 C20 C21 -70.3(5) .
C23 O4 C21 C22 3(2) 2_566
C23' O4 C21 C22 40(4) 2_566
C23 O4 C21 C20 -177.8(19) .
C23' O4 C21 C20 -141(4) .
C22 C20 C21 O4 -177.5(4) .
C19 C20 C21 O4 1.7(7) .
C22 C20 C21 C22 1.5(8) 2_566
C19 C20 C21 C22 -179.3(4) 2_566
C21 C20 C22 C21 -1.5(8) 2_566
C19 C20 C22 C21 179.3(4) 2_566
Sm1 O5 C24 N3 -122.9(8) .
Sm1 O5 C24 C25 59.5(10) .
C31 N3 C24 O5 6.1(7) .
C31 N3 C24 C25 -176.3(4) .
O5 C24 C25 C30 23.2(6) .
N3 C24 C25 C30 -154.4(4) .
O5 C24 C25 C26 -157.0(4) .
N3 C24 C25 C26 25.4(6) .
C19 O6 C26 C27 4.8(6) .
C19 O6 C26 C25 -176.4(3) .
C30 C25 C26 O6 -179.5(4) .
C24 C25 C26 O6 0.7(6) .
C30 C25 C26 C27 -0.6(6) .
C24 C25 C26 C27 179.6(4) .
O6 C26 C27 C28 179.8(4) .
C25 C26 C27 C28 1.0(6) .
C26 C27 C28 C29 -0.3(6) .
C27 C28 C29 C30 -0.8(7) .
C28 C29 C30 C25 1.2(7) .
C26 C25 C30 C29 -0.5(6) .
C24 C25 C30 C29 179.4(4) .
C24 N3 C31 C32 109.2(5) .
C36 N4 C32 C33 -0.9(7) .
C36 N4 C32 C31 177.8(5) .
N3 C31 C32 N4 -77.0(5) .
N3 C31 C32 C33 101.7(5) .
N4 C32 C33 C34 0.8(8) .
C31 C32 C33 C34 -177.7(5) .
C32 C33 C34 C35 0.3(9) .
C33 C34 C35 C36 -1.3(10) .
C32 N4 C36 C35 -0.2(9) .
C34 C35 C36 N4 1.3(10) .
